data_7031989
loop_
_publ_author_name
'Zhang, Kun'
'Geng, Jiao'
'Jin, Chao'
'Huang, Wei'

_publ_section_title
;
 Distinguishable Zn(ii) and Pb(ii) template effects on forming
 pendant-armed Schiff-base macrocyclic complexes including a remarkable
 Pb(ii)-\p macrocyclic complex.
;
_journal_issue 41
_journal_name_full 'Dalton transactions (Cambridge, England : 2003)'
_journal_page_first 15351
_journal_page_last 15358
_journal_paper_doi 10.1039/c4dt01927j
_journal_volume 43
_journal_year 2014
_chemical_formula_moiety 'C54 H58 Cl4 N2 O12 Zn2'
_chemical_formula_sum 'C54 H58 Cl4 N2 O12 Zn2'
_chemical_formula_weight 1199.60
_chemical_name_systematic
; 
 ? 
;
_space_group_IT_number 14
_symmetry_cell_setting monoclinic
_symmetry_space_group_name_Hall '-P 2ybc'
_symmetry_space_group_name_H-M 'P 1 21/c 1'
_atom_sites_solution_hydrogens geom
_atom_sites_solution_primary direct
_atom_sites_solution_secondary difmap
_audit_creation_method SHELXL-97
_cell_angle_alpha 90.00
_cell_angle_beta 112.50(3)
_cell_angle_gamma 90.00
_cell_formula_units_Z 2
_cell_length_a 11.255(7)
_cell_length_b 15.508(9)
_cell_length_c 17.377(9)
_cell_measurement_reflns_used 1355
_cell_measurement_temperature 291(2)
_cell_measurement_theta_max 27.812
_cell_measurement_theta_min 2.627
_cell_volume 2802(3)
_computing_cell_refinement 'SMART APEX2 V2011.4-1'
_computing_data_collection 'SMART (BRUKER 2000)'
_computing_data_reduction 'SAINT V6.02A (BRUKER 2000)'
_computing_molecular_graphics SHELXTL
_computing_publication_material SHELXTL
_computing_structure_refinement SHELXTL
_computing_structure_solution 'SHELXTL V6.10 (BRUKER 2000)'
_diffrn_ambient_temperature 291(2)
_diffrn_measured_fraction_theta_full 0.979
_diffrn_measured_fraction_theta_max 0.979
_diffrn_measurement_device_type 'Bruker CCD area detector'
_diffrn_measurement_method '\f and \w scans'
_diffrn_radiation_monochromator graphite
_diffrn_radiation_source 'sealed tube'
_diffrn_radiation_type MoK\a
_diffrn_radiation_wavelength 0.71073
_diffrn_reflns_av_R_equivalents 0.1164
_diffrn_reflns_av_unetI/netI 0.2088
_diffrn_reflns_limit_h_max 12
_diffrn_reflns_limit_h_min -13
_diffrn_reflns_limit_k_max 18
_diffrn_reflns_limit_k_min -18
_diffrn_reflns_limit_l_max 19
_diffrn_reflns_limit_l_min -20
_diffrn_reflns_number 15461
_diffrn_reflns_theta_full 25.00
_diffrn_reflns_theta_max 25.00
_diffrn_reflns_theta_min 1.96
_diffrn_standards_decay_% 0
_diffrn_standards_interval_count 0
_diffrn_standards_interval_time 0
_diffrn_standards_number 0
_exptl_absorpt_coefficient_mu 1.108
_exptl_absorpt_correction_T_max 0.8973
_exptl_absorpt_correction_T_min 0.8973
_exptl_absorpt_correction_type multi-scan
_exptl_absorpt_process_details 'SADABS, Bruker(2000)'
_exptl_crystal_colour 'light green'
_exptl_crystal_density_diffrn 1.422
_exptl_crystal_density_method 'not measured'
_exptl_crystal_description block
_exptl_crystal_F_000 1240
_exptl_crystal_size_max 0.10
_exptl_crystal_size_mid 0.10
_exptl_crystal_size_min 0.10
_refine_diff_density_max 0.387
_refine_diff_density_min -0.716
_refine_diff_density_rms 0.094
_refine_ls_extinction_method none
_refine_ls_goodness_of_fit_ref 0.879
_refine_ls_hydrogen_treatment constr
_refine_ls_matrix_type full
_refine_ls_number_parameters 337
_refine_ls_number_reflns 4843
_refine_ls_number_restraints 6
_refine_ls_restrained_S_all 0.879
_refine_ls_R_factor_all 0.2268
_refine_ls_R_factor_gt 0.0761
_refine_ls_shift/su_max 0.000
_refine_ls_shift/su_mean 0.000
_refine_ls_structure_factor_coef Fsqd
_refine_ls_weighting_details 'calc w=1/[\s^2^(Fo^2^)+(0.0606P)^2^] where P=(Fo^2^+2Fc^2^)/3'
_refine_ls_weighting_scheme calc
_refine_ls_wR_factor_gt 0.1358
_refine_ls_wR_factor_ref 0.1776
_reflns_number_gt 1811
_reflns_number_total 4843
_reflns_threshold_expression >2sigma(I)
_cod_data_source_file c4dt01927j2.cif
_cod_data_source_block 4
_cod_depositor_comments
;
The following automatic conversions were performed:

'_symmetry_cell_setting' value 'Monoclinic' changed to 'monoclinic'
according to
/usr/data/users/saulius/crontab/automatic-downloads/rss-feeds/RSC/lib/dictionaries/cif_core.dic
dictionary named 'cif_core.dic' version 2.4.2 from 2011-04-26.

Automatic conversion script
Id: cif_fix_values 2281 2013-09-26 08:29:07Z andrius 

 Adding full bibliography for 7031985--7031989.cif.
;
_cod_original_sg_symbol_H-M 'P 21/c '
_cod_database_code 7031989

loop_
_symmetry_equiv_pos_as_xyz
'x, y, z'
'-x, y+1/2, -z+1/2'
'-x, -y, -z'
'x, -y-1/2, z-1/2'

loop_
_atom_site_label
_atom_site_type_symbol
_atom_site_fract_x
_atom_site_fract_y
_atom_site_fract_z
_atom_site_U_iso_or_equiv
_atom_site_adp_type
_atom_site_occupancy
_atom_site_symmetry_multiplicity
_atom_site_calc_flag
_atom_site_refinement_flags
Zn1 Zn -0.06921(8) 0.44653(6) 0.54989(5) 0.0544(3) Uani 1 1 d .
C1 C -0.2329(6) 0.5544(5) 0.3915(4) 0.0507(19) Uani 1 1 d .
C2 C -0.3514(7) 0.5159(6) 0.3914(5) 0.063(2) Uani 1 1 d .
C3 C -0.4734(7) 0.5452(6) 0.3309(5) 0.074(3) Uani 1 1 d .
H3 H -0.5493 0.5213 0.3307 0.089 Uiso 1 1 calc R
C4 C -0.4787(7) 0.6070(6) 0.2746(5) 0.066(2) Uani 1 1 d .
C5 C -0.3645(7) 0.6465(5) 0.2762(5) 0.065(2) Uani 1 1 d .
H5 H -0.3696 0.6899 0.2381 0.078 Uiso 1 1 calc R
C6 C -0.2431(7) 0.6213(5) 0.3343(4) 0.055(2) Uani 1 1 d .
C7 C -0.3550(8) 0.4508(6) 0.4503(5) 0.076(3) Uani 1 1 d .
H7 H -0.4374 0.4333 0.4437 0.091 Uiso 1 1 calc R
C8 C -0.1257(7) 0.6757(5) 0.3375(4) 0.059(2) Uani 1 1 d .
H8A H -0.1536 0.7145 0.2901 0.070 Uiso 1 1 calc R
H8B H -0.0984 0.7109 0.3874 0.070 Uiso 1 1 calc R
C9 C -0.0559(7) 0.5618(5) 0.2660(4) 0.059(2) Uani 1 1 d .
H9A H -0.0990 0.5933 0.2145 0.071 Uiso 1 1 calc R
H9B H -0.1189 0.5241 0.2740 0.071 Uiso 1 1 calc R
C10 C 0.0511(7) 0.5053(5) 0.2560(5) 0.053(2) Uani 1 1 d .
C11 C 0.1159(7) 0.4465(6) 0.3229(5) 0.057(2) Uani 1 1 d .
C12 C 0.2111(7) 0.3908(5) 0.3126(5) 0.058(2) Uani 1 1 d .
C13 C 0.2340(7) 0.3931(5) 0.2396(6) 0.062(2) Uani 1 1 d .
H13 H 0.2944 0.3560 0.2330 0.074 Uiso 1 1 calc R
C14 C 0.1675(8) 0.4502(6) 0.1765(5) 0.064(2) Uani 1 1 d .
C15 C 0.0756(8) 0.5058(6) 0.1844(5) 0.063(2) Uani 1 1 d .
H15 H 0.0308 0.5432 0.1412 0.076 Uiso 1 1 calc R
C16 C 0.2829(8) 0.3289(6) 0.3827(6) 0.077(3) Uani 1 1 d .
H16 H 0.3028 0.3577 0.4364 0.092 Uiso 1 1 calc R
C17 C 0.2046(11) 0.2162(8) 0.4538(7) 0.139(5) Uani 1 1 d .
H17A H 0.2583 0.1659 0.4660 0.208 Uiso 1 1 calc R
H17B H 0.1189 0.2000 0.4472 0.208 Uiso 1 1 calc R
H17C H 0.2382 0.2567 0.4988 0.208 Uiso 1 1 calc R
C18 C 0.4883(10) 0.2522(8) 0.4486(7) 0.145(5) Uani 1 1 d .
H18A H 0.5006 0.2827 0.4992 0.217 Uiso 1 1 calc R
H18B H 0.5695 0.2461 0.4429 0.217 Uiso 1 1 calc R
H18C H 0.4531 0.1962 0.4503 0.217 Uiso 1 1 calc R
C19 C 0.0806(7) 0.6884(5) 0.3218(4) 0.062(2) Uani 1 1 d .
H19A H 0.0373 0.7140 0.2672 0.074 Uiso 1 1 calc R
H19B H 0.1540 0.6565 0.3205 0.074 Uiso 1 1 calc R
C20 C 0.1301(8) 0.7610(6) 0.3856(5) 0.074(3) Uani 1 1 d .
H20A H 0.1640 0.7356 0.4407 0.089 Uiso 1 1 calc R
H20B H 0.0577 0.7969 0.3821 0.089 Uiso 1 1 calc R
C21 C 0.2347(8) 0.8195(6) 0.3766(5) 0.075(2) Uani 1 1 d U
C22 C 0.2507(10) 0.8994(6) 0.4102(8) 0.129(5) Uani 1 1 d U
H22 H 0.1967 0.9183 0.4360 0.155 Uiso 1 1 calc R
C23 C 0.3483(13) 0.9547(9) 0.4066(11) 0.170(7) Uani 1 1 d U
H23 H 0.3579 1.0092 0.4306 0.204 Uiso 1 1 calc R
C24 C 0.4298(15) 0.9296(12) 0.3681(9) 0.168(7) Uani 1 1 d U
H24 H 0.4989 0.9632 0.3694 0.202 Uiso 1 1 calc R
C25 C 0.4040(14) 0.8573(13) 0.3309(8) 0.196(10) Uani 1 1 d U
H25 H 0.4486 0.8424 0.2975 0.235 Uiso 1 1 calc R
C26 C 0.3128(11) 0.7983(9) 0.3365(7) 0.135(5) Uani 1 1 d U
H26 H 0.3059 0.7441 0.3124 0.162 Uiso 1 1 calc R
C27 C -0.1427(9) 0.3014(7) 0.3922(5) 0.116(4) Uani 1 1 d .
H27A H -0.2147 0.2884 0.4069 0.174 Uiso 1 1 calc R
H27B H -0.1105 0.2491 0.3778 0.174 Uiso 1 1 calc R
H27C H -0.1695 0.3399 0.3454 0.174 Uiso 1 1 calc R
Cl1 Cl -0.6275(2) 0.6381(2) 0.19703(17) 0.1136(10) Uani 1 1 d .
Cl3 Cl 0.1893(3) 0.4487(2) 0.08011(15) 0.1104(10) Uani 1 1 d .
N1 N -0.0099(5) 0.6258(4) 0.3371(3) 0.0507(16) Uani 1 1 d .
O1 O -0.1179(4) 0.5246(3) 0.4426(3) 0.0544(14) Uani 1 1 d .
O2 O -0.2665(5) 0.4138(4) 0.5086(3) 0.0761(18) Uani 1 1 d .
O3 O -0.0417(5) 0.3421(3) 0.4626(3) 0.0677(16) Uani 1 1 d .
H3A H 0.0151 0.3686 0.4392 0.102 Uiso 1 1 d R
O4 O 0.0931(4) 0.4430(3) 0.3935(3) 0.0608(14) Uani 1 1 d .
O5 O 0.2021(7) 0.2557(5) 0.3773(4) 0.105(2) Uani 1 1 d .
O6 O 0.3979(6) 0.3015(4) 0.3761(3) 0.091(2) Uani 1 1 d .

loop_
_atom_site_aniso_label
_atom_site_aniso_U_11
_atom_site_aniso_U_22
_atom_site_aniso_U_33
_atom_site_aniso_U_23
_atom_site_aniso_U_13
_atom_site_aniso_U_12
Zn1 0.0484(5) 0.0631(7) 0.0525(5) 0.0019(6) 0.0204(4) -0.0052(5)
C1 0.042(4) 0.049(5) 0.062(5) -0.010(5) 0.021(4) -0.006(4)
C2 0.054(5) 0.069(6) 0.065(5) 0.006(5) 0.023(4) -0.010(4)
C3 0.047(5) 0.062(7) 0.109(7) 0.003(6) 0.025(5) -0.009(5)
C4 0.049(5) 0.057(6) 0.081(6) 0.010(5) 0.014(4) 0.009(4)
C5 0.052(5) 0.060(6) 0.080(6) 0.007(5) 0.022(4) 0.015(4)
C6 0.054(5) 0.053(6) 0.054(5) -0.002(4) 0.017(4) 0.003(4)
C7 0.064(6) 0.084(7) 0.087(7) 0.005(6) 0.036(5) -0.012(6)
C8 0.072(6) 0.056(6) 0.051(5) -0.003(4) 0.027(4) -0.002(4)
C9 0.060(5) 0.062(6) 0.055(5) -0.008(5) 0.022(4) -0.007(4)
C10 0.053(5) 0.057(6) 0.058(5) 0.000(5) 0.032(4) 0.001(4)
C11 0.056(5) 0.058(6) 0.064(5) -0.002(5) 0.028(4) -0.012(5)
C12 0.056(5) 0.061(6) 0.052(5) -0.004(5) 0.015(4) -0.002(4)
C13 0.052(5) 0.053(6) 0.086(6) 0.004(5) 0.032(5) 0.001(4)
C14 0.083(6) 0.070(6) 0.056(5) -0.005(5) 0.047(5) -0.014(5)
C15 0.066(6) 0.062(6) 0.066(6) 0.002(5) 0.029(4) 0.001(5)
C16 0.060(6) 0.075(7) 0.099(7) -0.017(6) 0.034(5) -0.015(6)
C17 0.166(12) 0.142(13) 0.128(10) 0.055(9) 0.078(8) 0.020(9)
C18 0.101(9) 0.131(12) 0.171(11) 0.039(10) 0.018(8) 0.026(8)
C19 0.061(5) 0.073(7) 0.054(5) 0.002(5) 0.024(4) -0.002(5)
C20 0.078(6) 0.069(7) 0.074(6) -0.003(5) 0.027(5) -0.024(5)
C21 0.064(6) 0.071(6) 0.076(6) 0.002(5) 0.011(4) -0.017(5)
C22 0.087(7) 0.044(6) 0.240(14) -0.002(7) 0.043(8) -0.006(5)
C23 0.104(10) 0.085(10) 0.29(2) 0.008(11) 0.036(9) -0.039(7)
C24 0.118(12) 0.214(17) 0.143(13) 0.047(11) 0.017(9) -0.084(11)
C25 0.169(13) 0.33(2) 0.112(10) -0.057(12) 0.085(9) -0.166(15)
C26 0.145(11) 0.159(13) 0.135(10) -0.049(9) 0.090(8) -0.077(8)
C27 0.107(8) 0.159(12) 0.086(7) -0.057(7) 0.042(6) -0.054(8)
Cl1 0.0551(15) 0.123(3) 0.136(2) 0.0359(19) 0.0066(14) 0.0134(14)
Cl3 0.141(2) 0.130(3) 0.0898(17) 0.0026(18) 0.0773(17) 0.021(2)
N1 0.047(4) 0.056(5) 0.057(4) -0.011(3) 0.028(3) -0.002(3)
O1 0.044(3) 0.066(4) 0.050(3) 0.007(3) 0.015(2) -0.002(2)
O2 0.057(4) 0.088(5) 0.079(4) 0.020(4) 0.021(3) -0.008(3)
O3 0.077(4) 0.070(4) 0.065(3) -0.010(3) 0.036(3) -0.019(3)
O4 0.073(4) 0.057(4) 0.063(3) 0.000(3) 0.038(3) 0.005(3)
O5 0.124(6) 0.092(6) 0.093(5) 0.027(4) 0.034(4) -0.008(4)
O6 0.079(4) 0.096(5) 0.090(4) 0.008(4) 0.022(3) 0.024(4)

loop_
_atom_type_symbol
_atom_type_description
_atom_type_scat_dispersion_real
_atom_type_scat_dispersion_imag
_atom_type_scat_source
C C 0.0033 0.0016 'International Tables Vol C Tables 4.2.6.8 and 6.1.1.4'
H H 0.0000 0.0000 'International Tables Vol C Tables 4.2.6.8 and 6.1.1.4'
Cl Cl 0.1484 0.1585 'International Tables Vol C Tables 4.2.6.8 and 6.1.1.4'
N N 0.0061 0.0033 'International Tables Vol C Tables 4.2.6.8 and 6.1.1.4'
O O 0.0106 0.0060 'International Tables Vol C Tables 4.2.6.8 and 6.1.1.4'
Zn Zn 0.2839 1.4301 'International Tables Vol C Tables 4.2.6.8 and 6.1.1.4'

loop_
_geom_angle_atom_site_label_1
_geom_angle_atom_site_label_2
_geom_angle_atom_site_label_3
_geom_angle
_geom_angle_site_symmetry_1
_geom_angle_site_symmetry_3
O4 Zn1 O1 95.97(19) 3_566 3_566
O4 Zn1 O1 84.7(2) 3_566 .
O1 Zn1 O1 81.29(18) 3_566 .
O4 Zn1 O2 92.9(2) 3_566 .
O1 Zn1 O2 164.87(19) 3_566 .
O1 Zn1 O2 87.4(2) . .
O4 Zn1 N1 94.8(2) 3_566 3_566
O1 Zn1 N1 89.95(19) 3_566 3_566
O1 Zn1 N1 171.10(19) . 3_566
O2 Zn1 N1 101.5(2) . 3_566
O4 Zn1 O3 167.19(19) 3_566 .
O1 Zn1 O3 78.96(18) 3_566 .
O1 Zn1 O3 82.93(19) . .
O2 Zn1 O3 89.8(2) . .
N1 Zn1 O3 97.0(2) 3_566 .
O4 Zn1 Zn1 90.42(15) 3_566 3_566
O1 Zn1 Zn1 40.70(12) 3_566 3_566
O1 Zn1 Zn1 40.59(13) . 3_566
O2 Zn1 Zn1 127.23(16) . 3_566
N1 Zn1 Zn1 130.63(16) 3_566 3_566
O3 Zn1 Zn1 78.04(13) . 3_566
O1 C1 C6 121.2(6) . .
O1 C1 C2 120.7(7) . .
C6 C1 C2 118.1(7) . .
C3 C2 C7 117.2(8) . .
C3 C2 C1 119.0(8) . .
C7 C2 C1 123.8(7) . .
C4 C3 C2 121.0(8) . .
C4 C3 H3 119.5 . .
C2 C3 H3 119.5 . .
C3 C4 C5 120.2(7) . .
C3 C4 Cl1 120.7(7) . .
C5 C4 Cl1 119.1(7) . .
C6 C5 C4 121.2(8) . .
C6 C5 H5 119.4 . .
C4 C5 H5 119.4 . .
C5 C6 C1 120.3(7) . .
C5 C6 C8 117.0(8) . .
C1 C6 C8 122.4(6) . .
O2 C7 C2 131.3(8) . .
O2 C7 H7 114.4 . .
C2 C7 H7 114.4 . .
N1 C8 C6 116.4(7) . .
N1 C8 H8A 108.2 . .
C6 C8 H8A 108.2 . .
N1 C8 H8B 108.2 . .
C6 C8 H8B 108.2 . .
H8A C8 H8B 107.3 . .
N1 C9 C10 115.1(6) . .
N1 C9 H9A 108.5 . .
C10 C9 H9A 108.5 . .
N1 C9 H9B 108.5 . .
C10 C9 H9B 108.5 . .
H9A C9 H9B 107.5 . .
C15 C10 C11 121.4(8) . .
C15 C10 C9 122.1(7) . .
C11 C10 C9 116.3(7) . .
O4 C11 C10 123.2(8) . .
O4 C11 C12 119.9(8) . .
C10 C11 C12 116.9(7) . .
C13 C12 C11 120.3(8) . .
C13 C12 C16 121.4(8) . .
C11 C12 C16 118.3(8) . .
C14 C13 C12 120.4(8) . .
C14 C13 H13 119.8 . .
C12 C13 H13 119.8 . .
C13 C14 C15 121.0(7) . .
C13 C14 Cl3 120.5(7) . .
C15 C14 Cl3 118.3(7) . .
C10 C15 C14 120.0(8) . .
C10 C15 H15 120.0 . .
C14 C15 H15 120.0 . .
O6 C16 O5 109.6(8) . .
O6 C16 C12 110.4(7) . .
O5 C16 C12 108.6(7) . .
O6 C16 H16 109.4 . .
O5 C16 H16 109.4 . .
C12 C16 H16 109.4 . .
O5 C17 H17A 109.5 . .
O5 C17 H17B 109.5 . .
H17A C17 H17B 109.5 . .
O5 C17 H17C 109.5 . .
H17A C17 H17C 109.5 . .
H17B C17 H17C 109.5 . .
O6 C18 H18A 109.5 . .
O6 C18 H18B 109.5 . .
H18A C18 H18B 109.5 . .
O6 C18 H18C 109.5 . .
H18A C18 H18C 109.5 . .
H18B C18 H18C 109.5 . .
N1 C19 C20 115.5(6) . .
N1 C19 H19A 108.4 . .
C20 C19 H19A 108.4 . .
N1 C19 H19B 108.4 . .
C20 C19 H19B 108.4 . .
H19A C19 H19B 107.5 . .
C19 C20 C21 116.2(7) . .
C19 C20 H20A 108.2 . .
C21 C20 H20A 108.2 . .
C19 C20 H20B 108.2 . .
C21 C20 H20B 108.2 . .
H20A C20 H20B 107.4 . .
C22 C21 C26 116.0(10) . .
C22 C21 C20 118.5(10) . .
C26 C21 C20 125.5(10) . .
C21 C22 C23 121.0(13) . .
C21 C22 H22 119.5 . .
C23 C22 H22 119.5 . .
C24 C23 C22 121.4(15) . .
C24 C23 H23 119.3 . .
C22 C23 H23 119.3 . .
C25 C24 C23 115.5(15) . .
C25 C24 H24 122.2 . .
C23 C24 H24 122.2 . .
C24 C25 C26 124.7(16) . .
C24 C25 H25 117.7 . .
C26 C25 H25 117.7 . .
C21 C26 C25 120.8(13) . .
C21 C26 H26 119.6 . .
C25 C26 H26 119.6 . .
O3 C27 H27A 109.5 . .
O3 C27 H27B 109.5 . .
H27A C27 H27B 109.5 . .
O3 C27 H27C 109.5 . .
H27A C27 H27C 109.5 . .
H27B C27 H27C 109.5 . .
C19 N1 C9 108.7(5) . .
C19 N1 C8 108.3(6) . .
C9 N1 C8 108.2(5) . .
C19 N1 Zn1 115.4(4) . 3_566
C9 N1 Zn1 107.4(4) . 3_566
C8 N1 Zn1 108.7(4) . 3_566
C1 O1 Zn1 131.0(5) . 3_566
C1 O1 Zn1 129.8(5) . .
Zn1 O1 Zn1 98.71(18) 3_566 .
C7 O2 Zn1 124.8(6) . .
C27 O3 Zn1 126.5(5) . .
C27 O3 H3A 104.9 . .
Zn1 O3 H3A 104.7 . .
C11 O4 Zn1 120.7(5) . 3_566
C16 O5 C17 118.8(8) . .
C16 O6 C18 116.0(7) . .

loop_
_geom_bond_atom_site_label_1
_geom_bond_atom_site_label_2
_geom_bond_distance
_geom_bond_site_symmetry_2
Zn1 O4 2.044(5) 3_566
Zn1 O1 2.107(5) 3_566
Zn1 O1 2.112(5) .
Zn1 O2 2.117(5) .
Zn1 N1 2.137(6) 3_566
Zn1 O3 2.319(5) .
Zn1 Zn1 3.202(2) 3_566
C1 O1 1.341(8) .
C1 C6 1.411(10) .
C1 C2 1.460(10) .
C2 C3 1.447(10) .
C2 C7 1.450(11) .
C3 C4 1.355(10) .
C3 H3 0.9300 .
C4 C5 1.415(10) .
C4 Cl1 1.768(8) .
C5 C6 1.408(9) .
C5 H5 0.9300 .
C6 C8 1.550(10) .
C7 O2 1.254(9) .
C7 H7 0.9300 .
C8 N1 1.517(9) .
C8 H8A 0.9700 .
C8 H8B 0.9700 .
C9 N1 1.514(8) .
C9 C10 1.552(10) .
C9 H9A 0.9700 .
C9 H9B 0.9700 .
C10 C15 1.373(9) .
C10 C11 1.437(10) .
C11 O4 1.348(8) .
C11 C12 1.439(10) .
C12 C13 1.389(10) .
C12 C16 1.519(11) .
C13 C14 1.385(10) .
C13 H13 0.9300 .
C14 C15 1.393(11) .
C14 Cl3 1.784(7) .
C15 H15 0.9300 .
C16 O6 1.408(9) .
C16 O5 1.435(10) .
C16 H16 0.9800 .
C17 O5 1.454(10) .
C17 H17A 0.9600 .
C17 H17B 0.9600 .
C17 H17C 0.9600 .
C18 O6 1.492(10) .
C18 H18A 0.9600 .
C18 H18B 0.9600 .
C18 H18C 0.9600 .
C19 N1 1.504(9) .
C19 C20 1.528(10) .
C19 H19A 0.9700 .
C19 H19B 0.9700 .
C20 C21 1.540(11) .
C20 H20A 0.9700 .
C20 H20B 0.9700 .
C21 C22 1.352(12) .
C21 C26 1.355(13) .
C22 C23 1.414(16) .
C22 H22 0.9300 .
C23 C24 1.38(2) .
C23 H23 0.9300 .
C24 C25 1.27(2) .
C24 H24 0.9300 .
C25 C26 1.406(15) .
C25 H25 0.9300 .
C26 H26 0.9300 .
C27 O3 1.458(8) .
C27 H27A 0.9600 .
C27 H27B 0.9600 .
C27 H27C 0.9600 .
N1 Zn1 2.137(6) 3_566
O1 Zn1 2.107(5) 3_566
O3 H3A 0.9700 .
O4 Zn1 2.044(5) 3_566

loop_
_geom_torsion_atom_site_label_1
_geom_torsion_atom_site_label_2
_geom_torsion_atom_site_label_3
_geom_torsion_atom_site_label_4
_geom_torsion
_geom_torsion_site_symmetry_1
_geom_torsion_site_symmetry_4
O1 C1 C2 C3 -175.1(7) . .
C6 C1 C2 C3 2.5(11) . .
O1 C1 C2 C7 6.5(12) . .
C6 C1 C2 C7 -175.9(7) . .
C7 C2 C3 C4 178.8(8) . .
C1 C2 C3 C4 0.4(12) . .
C2 C3 C4 C5 -2.4(13) . .
C2 C3 C4 Cl1 176.3(6) . .
C3 C4 C5 C6 1.7(13) . .
Cl1 C4 C5 C6 -177.1(6) . .
C4 C5 C6 C1 1.3(11) . .
C4 C5 C6 C8 -173.1(7) . .
O1 C1 C6 C5 174.3(7) . .
C2 C1 C6 C5 -3.3(11) . .
O1 C1 C6 C8 -11.6(11) . .
C2 C1 C6 C8 170.8(7) . .
C3 C2 C7 O2 180.0(9) . .
C1 C2 C7 O2 -1.7(15) . .
C5 C6 C8 N1 -132.1(7) . .
C1 C6 C8 N1 53.6(9) . .
N1 C9 C10 C15 -120.3(8) . .
N1 C9 C10 C11 65.1(9) . .
C15 C10 C11 O4 -178.8(7) . .
C9 C10 C11 O4 -4.2(11) . .
C15 C10 C11 C12 2.5(11) . .
C9 C10 C11 C12 177.1(7) . .
O4 C11 C12 C13 179.1(7) . .
C10 C11 C12 C13 -2.2(11) . .
O4 C11 C12 C16 0.3(11) . .
C10 C11 C12 C16 179.0(7) . .
C11 C12 C13 C14 1.4(12) . .
C16 C12 C13 C14 -179.9(7) . .
C12 C13 C14 C15 -0.7(12) . .
C12 C13 C14 Cl3 -176.0(6) . .
C11 C10 C15 C14 -1.9(13) . .
C9 C10 C15 C14 -176.2(7) . .
C13 C14 C15 C10 1.0(13) . .
Cl3 C14 C15 C10 176.4(6) . .
C13 C12 C16 O6 21.0(11) . .
C11 C12 C16 O6 -160.2(7) . .
C13 C12 C16 O5 -99.1(9) . .
C11 C12 C16 O5 79.6(9) . .
N1 C19 C20 C21 173.2(7) . .
C19 C20 C21 C22 157.7(9) . .
C19 C20 C21 C26 -21.5(14) . .
C26 C21 C22 C23 -3.2(18) . .
C20 C21 C22 C23 177.6(11) . .
C21 C22 C23 C24 1(2) . .
C22 C23 C24 C25 6(3) . .
C23 C24 C25 C26 -9(3) . .
C22 C21 C26 C25 -0.2(18) . .
C20 C21 C26 C25 179.0(12) . .
C24 C25 C26 C21 7(3) . .
C20 C19 N1 C9 176.5(6) . .
C20 C19 N1 C8 59.2(8) . .
C20 C19 N1 Zn1 -62.8(8) . 3_566
C10 C9 N1 C19 62.3(8) . .
C10 C9 N1 C8 179.6(6) . .
C10 C9 N1 Zn1 -63.2(7) . 3_566
C6 C8 N1 C19 167.9(6) . .
C6 C8 N1 C9 50.3(8) . .
C6 C8 N1 Zn1 -66.0(6) . 3_566
C6 C1 O1 Zn1 -5.6(10) . 3_566
C2 C1 O1 Zn1 172.0(5) . 3_566
C6 C1 O1 Zn1 165.3(5) . .
C2 C1 O1 Zn1 -17.1(10) . .
O4 Zn1 O1 C1 -76.2(6) 3_566 .
O1 Zn1 O1 C1 -173.1(7) 3_566 .
O2 Zn1 O1 C1 17.0(6) . .
N1 Zn1 O1 C1 -163.1(12) 3_566 .
O3 Zn1 O1 C1 107.1(6) . .
Zn1 Zn1 O1 C1 -173.1(7) 3_566 .
O4 Zn1 O1 Zn1 96.9(2) 3_566 3_566
O1 Zn1 O1 Zn1 0.0 3_566 3_566
O2 Zn1 O1 Zn1 -170.0(2) . 3_566
N1 Zn1 O1 Zn1 10.0(14) 3_566 3_566
O3 Zn1 O1 Zn1 -79.9(2) . 3_566
C2 C7 O2 Zn1 6.9(13) . .
O4 Zn1 O2 C7 73.5(7) 3_566 .
O1 Zn1 O2 C7 -52.3(12) 3_566 .
O1 Zn1 O2 C7 -11.0(7) . .
N1 Zn1 O2 C7 169.0(7) 3_566 .
O3 Zn1 O2 C7 -93.9(7) . .
Zn1 Zn1 O2 C7 -19.2(8) 3_566 .
O4 Zn1 O3 C27 -84.6(10) 3_566 .
O1 Zn1 O3 C27 -152.3(6) 3_566 .
O1 Zn1 O3 C27 -69.8(6) . .
O2 Zn1 O3 C27 17.6(6) . .
N1 Zn1 O3 C27 119.2(6) 3_566 .
Zn1 Zn1 O3 C27 -110.7(6) 3_566 .
C10 C11 O4 Zn1 -41.2(9) . 3_566
C12 C11 O4 Zn1 137.5(6) . 3_566
O6 C16 O5 C17 96.2(9) . .
C12 C16 O5 C17 -143.1(8) . .
O5 C16 O6 C18 -70.3(10) . .
C12 C16 O6 C18 170.2(7) . .
